data_4306275
loop_
_publ_author_name
'Ghada A. Al-Kadamany'
'Firasat Hussain'
'Sib Sankar Mal'
'Michael H. Dickman'
'Nathalie Leclerc-Laronze'
'J\'er\^ome Marrot'
'Emmanuel Cadot'
'Ulrich Kortz'

_publ_section_title
;
Cyclic Ti9 Keggin Trimers with Tetrahedral (PO4) or Octahedral (TiO6)
Capping Groups
;
_journal_name_full 'Inorganic Chemistry'
_journal_page_first 8574
_journal_page_last 8576
_journal_paper_doi 10.1021/ic801114n
_journal_volume 47
_journal_year 2008
_chemical_formula_sum 'H56 K11 O146 P4 Rb7 Ti9 W27'
_chemical_formula_weight 8938.4
_chemical_name_systematic
;
 ?
;
_space_group_IT_number 160
_symmetry_cell_setting rhombohedral
_symmetry_space_group_name_Hall 'R 3 -2"'
_symmetry_space_group_name_H-M 'R 3 m :H'
_atom_sites_solution_primary direct
_atom_sites_solution_secondary difmap
_audit_creation_method SHELXL-97
_cell_angle_alpha 90.00
_cell_angle_beta 90.00
_cell_angle_gamma 120.00
_cell_formula_units_Z 3
_cell_length_a 29.7444(7)
_cell_length_b 29.7444(7)
_cell_length_c 13.6254(9)
_cell_measurement_reflns_used 4880
_cell_measurement_temperature 173(2)
_cell_measurement_theta_max 24.03
_cell_measurement_theta_min 3.38
_cell_volume 10439.8(8)
_computing_cell_refinement 'Bruker SMART'
_computing_data_collection 'Bruker SMART'
_computing_data_reduction 'Bruker SAINT'
_computing_molecular_graphics 'Bruker SHELXTL'
_computing_publication_material 'Bruker SHELXTL'
_computing_structure_refinement 'SHELXL-97 (Sheldrick, 1997)'
_computing_structure_solution 'SHELXS-97 (Sheldrick, 1990)'
_diffrn_ambient_temperature 173(2)
_diffrn_measured_fraction_theta_full 0.998
_diffrn_measured_fraction_theta_max 0.998
_diffrn_measurement_device_type 'CCD area detector'
_diffrn_measurement_method 'phi and omega scans'
_diffrn_radiation_monochromator graphite
_diffrn_radiation_source ' sealed tube'
_diffrn_radiation_type MoK\a
_diffrn_radiation_wavelength 0.71073
_diffrn_reflns_av_R_equivalents 0.1800
_diffrn_reflns_av_sigmaI/netI 0.0626
_diffrn_reflns_limit_h_max 38
_diffrn_reflns_limit_h_min -38
_diffrn_reflns_limit_k_max 38
_diffrn_reflns_limit_k_min -38
_diffrn_reflns_limit_l_max 17
_diffrn_reflns_limit_l_min -17
_diffrn_reflns_number 116147
_diffrn_reflns_theta_full 27.51
_diffrn_reflns_theta_max 27.51
_diffrn_reflns_theta_min 2.57
_exptl_absorpt_coefficient_mu 24.508
_exptl_absorpt_correction_T_max 0.4406
_exptl_absorpt_correction_T_min 0.1570
_exptl_absorpt_correction_type multi-scan
_exptl_absorpt_process_details SADABS
_exptl_crystal_colour colorless
_exptl_crystal_density_diffrn 4.003
_exptl_crystal_density_meas 0
_exptl_crystal_density_method 'not measured'
_exptl_crystal_description irregular
_exptl_crystal_F_000 10989
_exptl_crystal_size_max 0.12
_exptl_crystal_size_mid 0.12
_exptl_crystal_size_min 0.04
_refine_diff_density_max 4.971
_refine_diff_density_min -3.577
_refine_diff_density_rms 0.562
_refine_ls_abs_structure_details 'Flack H D (1983), Acta Cryst. A39, 876-881'
_refine_ls_abs_structure_Flack 0.24(3)
_refine_ls_extinction_method none
_refine_ls_goodness_of_fit_ref 1.064
_refine_ls_matrix_type full
_refine_ls_number_parameters 199
_refine_ls_number_reflns 5630
_refine_ls_number_restraints 1
_refine_ls_restrained_S_all 1.064
_refine_ls_R_factor_all 0.0792
_refine_ls_R_factor_gt 0.0639
_refine_ls_shift/su_max 0.000
_refine_ls_shift/su_mean 0.000
_refine_ls_structure_factor_coef Fsqd
_refine_ls_weighting_details 'calc w=1/[\s^2^(Fo^2^)+(0.1260P)^2^+84.0000P] where P=(Fo^2^+2Fc^2^)/3'
_refine_ls_weighting_scheme calc
_refine_ls_wR_factor_gt 0.1705
_refine_ls_wR_factor_ref 0.1853
_reflns_number_gt 4707
_reflns_number_total 5630
_reflns_threshold_expression >2sigma(I)
_cod_data_source_file ic801114n_si_001_1.cif
_cod_data_source_block r3
_cod_depositor_comments
;
The following automatic conversions were performed:
'_symmetry_cell_setting' value 'Rhombohedral' changed to 'rhombohedral'
according to '/home/saulius/struct/CIF-dictionaries/cif_core.dic'
dictionary named 'cif_core.dic' version 2.4.1 from 2010-06-29.

Automatic conversion script
Id: cif_fix_enum 1527 2010-12-29 10:47:43Z saulius 
;
_cod_original_sg_symbol_H-M 'R 3 m'
_cod_database_code 4306275

loop_
_symmetry_equiv_pos_as_xyz
'x, y, z'
'-y, x-y, z'
'-x+y, -x, z'
'-y, -x, z'
'-x+y, y, z'
'x, x-y, z'
'x+2/3, y+1/3, z+1/3'
'-y+2/3, x-y+1/3, z+1/3'
'-x+y+2/3, -x+1/3, z+1/3'
'-y+2/3, -x+1/3, z+1/3'
'-x+y+2/3, y+1/3, z+1/3'
'x+2/3, x-y+1/3, z+1/3'
'x+1/3, y+2/3, z+2/3'
'-y+1/3, x-y+2/3, z+2/3'
'-x+y+1/3, -x+2/3, z+2/3'
'-y+1/3, -x+2/3, z+2/3'
'-x+y+1/3, y+2/3, z+2/3'
'x+1/3, x-y+2/3, z+2/3'

loop_
_atom_site_label
_atom_site_type_symbol
_atom_site_fract_x
_atom_site_fract_y
_atom_site_fract_z
_atom_site_U_iso_or_equiv
_atom_site_adp_type
_atom_site_occupancy
_atom_site_symmetry_multiplicity
_atom_site_calc_flag
_atom_site_refinement_flags
_atom_site_disorder_assembly
_atom_site_disorder_group
W1 W 0.04988(4) 0.21516(4) 0.53197(8) 0.0295(2) Uani 1 1 d . . .
W2 W 0.22623(4) 0.33680(4) 0.38652(8) 0.0285(2) Uani 1 1 d . . .
W3 W 0.17107(3) 0.34214(5) 0.16888(11) 0.0282(3) Uani 1 2 d S . .
W4 W 0.23032(4) 0.22072(4) 0.29281(8) 0.0276(2) Uani 1 1 d . . .
W5 W 0.17618(4) 0.22693(4) 0.07662(8) 0.0277(2) Uani 1 1 d . . .
Ti1 Ti 0.05755(12) 0.1151(2) 0.4330(5) 0.0256(12) Uani 1 2 d S . .
Ti2 Ti 0.00020(15) 0.11736(16) 0.2140(3) 0.0239(9) Uani 1 1 d . . .
P1 P 0.11144(15) 0.2229(3) 0.2997(6) 0.0159(14) Uani 1 2 d S . .
P2 P 0.0000 0.0000 0.5478(13) 0.027(3) Uani 1 6 d S . .
O1TP O 0.0282(6) 0.0564(11) 0.504(2) 0.042(7) Uiso 1 2 d S . .
O1T O 0.0215(7) 0.2250(7) 0.6351(14) 0.036(4) Uiso 1 1 d . . .
O1B O 0.1150(5) 0.2300(11) 0.590(2) 0.038(6) Uiso 1 2 d S . .
O1A O 0.0049(7) 0.2070(7) 0.4271(14) 0.033(4) Uiso 1 1 d . . .
O2T O 0.2856(9) 0.3838(9) 0.4426(17) 0.054(6) Uiso 1 1 d . . .
O2B O 0.1812(7) 0.3625(14) 0.431(3) 0.056(8) Uiso 1 2 d S . .
O2A O 0.1995(7) 0.2882(7) 0.4883(14) 0.031(4) Uiso 1 1 d . . .
O3T O 0.1963(5) 0.3925(10) 0.0866(19) 0.032(5) Uiso 1 2 d S . .
O4T O 0.2916(6) 0.2312(7) 0.3105(13) 0.029(4) Uiso 1 1 d . . .
O4A O 0.1936(6) 0.1520(6) 0.2636(12) 0.024(3) Uiso 1 1 d . . .
O5T O 0.2044(7) 0.2416(7) -0.0418(14) 0.038(4) Uiso 1 1 d . . .
O5B O 0.1521(7) 0.1562(7) 0.0895(13) 0.034(4) Uiso 1 1 d . . .
O5A O 0.1075(5) 0.2151(11) 0.054(2) 0.040(6) Uiso 1 2 d S . .
O1P1 O 0.1006(4) 0.2012(8) 0.4050(16) 0.021(4) Uiso 1 2 d S . .
O1T1 O 0.0255(7) 0.1474(7) 0.5308(14) 0.036(4) Uiso 1 1 d . . .
O1T2 O -0.0560(4) 0.0560(4) 0.1799(16) 0.022(5) Uiso 1 2 d S . .
O1P2 O 0.0000 0.0000 0.651(3) 0.036(10) Uiso 1 6 d S . .
O12T O 0.0094(6) 0.1073(6) 0.3467(11) 0.021(3) Uiso 1 1 d . . .
O2P1 O 0.1416(5) 0.2832(9) 0.3074(18) 0.027(5) Uiso 1 2 d S . .
O2T2 O 0.0527(5) 0.1055(9) 0.1730(18) 0.028(5) Uiso 1 2 d S . .
O23 O 0.2277(6) 0.3670(6) 0.2614(12) 0.022(3) Uiso 1 1 d . . .
O24 O 0.2432(7) 0.2907(7) 0.3195(13) 0.029(4) Uiso 1 1 d . . .
O3P1 O 0.1450(7) 0.2057(6) 0.2456(12) 0.025(3) Uiso 1 1 d . . .
O35 O 0.1917(6) 0.2982(6) 0.1220(12) 0.028(4) Uiso 1 1 d . . .
O45 O 0.2349(6) 0.2413(6) 0.1609(12) 0.027(4) Uiso 1 1 d . . .
Rb1 Rb 0.0000 0.0000 0.0956(7) 0.0495(18) Uani 1 6 d S . .
Rb2 Rb 0.24889(13) 0.4978(3) 0.1078(6) 0.087(2) Uani 1 2 d S . .
K1 K -0.1141(2) 0.1141(2) 0.0976(11) 0.066(3) Uani 1 2 d S . .
K2 K 0.3073(4) 0.3502(3) 0.1591(7) 0.066(2) Uani 1 1 d . . .
O1W O 0.0286(8) 0.4234(7) 0.4610(15) 0.039(4) Uiso 1 1 d . . .
O2W O -0.0024(13) 0.1664(13) 0.806(3) 0.027(7) Uiso 0.50 1 d P . .
O3W O 0.3256(17) 0.1628(8) 0.216(3) 0.021(9) Uiso 0.50 2 d SP . .
O4W O 0.1172(13) 0.234(3) 0.811(5) 0.053(15) Uiso 0.50 2 d SP . .
O5W O -0.0134(10) 0.3544(10) 0.3229(18) 0.059(6) Uiso 1 1 d . . .

loop_
_atom_site_aniso_label
_atom_site_aniso_U_11
_atom_site_aniso_U_22
_atom_site_aniso_U_33
_atom_site_aniso_U_23
_atom_site_aniso_U_13
_atom_site_aniso_U_12
W1 0.0300(5) 0.0267(5) 0.0329(6) -0.0005(4) 0.0025(4) 0.0149(4)
W2 0.0241(5) 0.0216(5) 0.0362(6) -0.0003(4) -0.0023(4) 0.0088(4)
W3 0.0249(5) 0.0191(6) 0.0387(8) 0.0032(6) 0.0016(3) 0.0095(3)
W4 0.0192(4) 0.0210(5) 0.0408(6) 0.0021(4) -0.0002(4) 0.0087(4)
W5 0.0244(5) 0.0230(5) 0.0347(5) 0.0048(4) 0.0045(4) 0.0112(4)
Ti1 0.021(2) 0.025(3) 0.032(3) 0.008(3) 0.0038(13) 0.0126(15)
Ti2 0.0176(19) 0.0186(19) 0.036(2) 0.0024(17) -0.0002(17) 0.0094(16)
P1 0.014(2) 0.017(3) 0.017(3) 0.000(3) 0.0000(14) 0.0086(17)
P2 0.023(4) 0.023(4) 0.035(8) 0.000 0.000 0.011(2)
Rb1 0.042(2) 0.042(2) 0.065(5) 0.000 0.000 0.0208(12)
Rb2 0.073(3) 0.065(4) 0.122(6) -0.009(4) -0.0043(18) 0.0323(18)
K1 0.056(5) 0.056(5) 0.092(9) 0.002(3) -0.002(3) 0.034(6)
K2 0.074(6) 0.043(4) 0.067(5) 0.009(4) 0.005(4) 0.019(4)

loop_
_atom_type_symbol
_atom_type_description
_atom_type_scat_dispersion_real
_atom_type_scat_dispersion_imag
_atom_type_scat_source
O O 0.0106 0.0060 'International Tables Vol C Tables 4.2.6.8 and 6.1.1.4'
P P 0.1023 0.0942 'International Tables Vol C Tables 4.2.6.8 and 6.1.1.4'
K K 0.2009 0.2494 'International Tables Vol C Tables 4.2.6.8 and 6.1.1.4'
Ti Ti 0.2776 0.4457 'International Tables Vol C Tables 4.2.6.8 and 6.1.1.4'
Rb Rb -0.9393 2.9676 'International Tables Vol C Tables 4.2.6.8 and 6.1.1.4'
W W -0.8490 6.8722 'International Tables Vol C Tables 4.2.6.8 and 6.1.1.4'

loop_
_geom_angle_atom_site_label_1
_geom_angle_atom_site_label_2
_geom_angle_atom_site_label_3
_geom_angle
_geom_angle_site_symmetry_1
_geom_angle_site_symmetry_3
_geom_angle_publ_flag
O1T W1 O1T1 104.0(9) . . ?
O1T W1 O1A 105.2(8) . . ?
O1T1 W1 O1A 89.2(8) . . ?
O1T W1 O1B 98.6(10) . . ?
O1T1 W1 O1B 93.3(10) . . ?
O1A W1 O1B 154.8(10) . . ?
O1T W1 O2A 97.2(8) . 5 ?
O1T1 W1 O2A 158.8(8) . 5 ?
O1A W1 O2A 84.3(8) . 5 ?
O1B W1 O2A 84.4(10) . 5 ?
O1T W1 O1P1 170.5(7) . . ?
O1T1 W1 O1P1 74.8(8) . . ?
O1A W1 O1P1 84.3(6) . . ?
O1B W1 O1P1 72.2(8) . . ?
O2A W1 O1P1 84.5(7) 5 . ?
O1T W1 K2 63.2(6) . 12_455 ?
O1T1 W1 K2 128.5(6) . 12_455 ?
O1A W1 K2 53.0(6) . 12_455 ?
O1B W1 K2 136.4(8) . 12_455 ?
O2A W1 K2 61.2(5) 5 12_455 ?
O1P1 W1 K2 125.1(4) . 12_455 ?
O1T W1 Rb2 94.5(6) . 9_455 ?
O1T1 W1 Rb2 43.3(6) . 9_455 ?
O1A W1 Rb2 50.4(6) . 9_455 ?
O1B W1 Rb2 136.6(8) . 9_455 ?
O2A W1 Rb2 134.7(5) 5 9_455 ?
O1P1 W1 Rb2 90.9(4) . 9_455 ?
K2 W1 Rb2 86.23(18) 12_455 9_455 ?
O2T W2 O2A 99.2(9) . . ?
O2T W2 O24 104.7(9) . . ?
O2A W2 O24 87.9(8) . . ?
O2T W2 O23 103.4(9) . . ?
O2A W2 O23 157.4(7) . . ?
O24 W2 O23 87.6(7) . . ?
O2T W2 O2B 99.5(12) . . ?
O2A W2 O2B 87.9(12) . . ?
O24 W2 O2B 155.8(11) . . ?
O23 W2 O2B 87.2(11) . . ?
O2T W2 O2P1 171.1(9) . . ?
O2A W2 O2P1 85.5(8) . . ?
O24 W2 O2P1 82.9(6) . . ?
O23 W2 O2P1 72.0(7) . . ?
O2B W2 O2P1 73.0(10) . . ?
O2T W2 K2 86.6(8) . . ?
O2A W2 K2 133.2(6) . . ?
O24 W2 K2 46.3(5) . . ?
O23 W2 K2 50.6(5) . . ?
O2B W2 K2 137.3(10) . . ?
O2P1 W2 K2 95.8(5) . . ?
O2T W2 K2 61.8(8) . 8 ?
O2A W2 K2 63.2(6) . 8 ?
O24 W2 K2 56.1(5) . 8 ?
O23 W2 K2 130.0(5) . 8 ?
O2B W2 K2 139.8(10) . 8 ?
O2P1 W2 K2 127.0(5) . 8 ?
K2 W2 K2 79.94(16) . 8 ?
O3T W3 O35 104.0(8) . 5 ?
O3T W3 O35 104.0(8) . . ?
O35 W3 O35 88.6(10) 5 . ?
O3T W3 O23 100.1(8) . . ?
O35 W3 O23 155.8(7) 5 . ?
O35 W3 O23 87.7(7) . . ?
O3T W3 O23 100.1(8) . 5 ?
O35 W3 O23 87.7(7) 5 5 ?
O35 W3 O23 155.8(7) . 5 ?
O23 W3 O23 85.9(9) . 5 ?
O3T W3 O2P1 169.6(10) . . ?
O35 W3 O2P1 83.3(7) 5 . ?
O35 W3 O2P1 83.3(7) . . ?
O23 W3 O2P1 72.5(6) . . ?
O23 W3 O2P1 72.5(6) 5 . ?
O3T W3 K2 86.45(12) . . ?
O35 W3 K2 135.9(5) 5 . ?
O35 W3 K2 47.5(5) . . ?
O23 W3 K2 47.5(5) . . ?
O23 W3 K2 133.2(5) 5 . ?
O2P1 W3 K2 93.40(12) . . ?
O3T W3 K2 86.45(12) . 5 ?
O35 W3 K2 47.5(5) 5 5 ?
O35 W3 K2 135.9(5) . 5 ?
O23 W3 K2 133.2(5) . 5 ?
O23 W3 K2 47.5(5) 5 5 ?
O2P1 W3 K2 93.40(12) . 5 ?
K2 W3 K2 172.8(2) . 5 ?
O3T W3 Rb2 29.1(9) . . ?
O35 W3 Rb2 122.6(5) 5 . ?
O35 W3 Rb2 122.6(5) . . ?
O23 W3 Rb2 78.9(5) . . ?
O23 W3 Rb2 78.9(5) 5 . ?
O2P1 W3 Rb2 140.5(6) . . ?
K2 W3 Rb2 86.65(12) . . ?
K2 W3 Rb2 86.65(12) 5 . ?
O4T W4 O4A 102.9(8) . . ?
O4T W4 O45 100.3(8) . . ?
O4A W4 O45 93.5(7) . . ?
O4T W4 O24 99.0(8) . . ?
O4A W4 O24 158.1(7) . . ?
O45 W4 O24 83.6(7) . . ?
O4T W4 O1A 102.3(8) . 5 ?
O4A W4 O1A 90.9(8) . 5 ?
O45 W4 O1A 155.4(7) . 5 ?
O24 W4 O1A 83.3(7) . 5 ?
O4T W4 O3P1 172.8(7) . . ?
O4A W4 O3P1 75.5(6) . . ?
O45 W4 O3P1 72.9(6) . . ?
O24 W4 O3P1 82.9(6) . . ?
O1A W4 O3P1 84.8(7) 5 . ?
O4T W4 K2 53.1(6) . 8 ?
O4A W4 K2 132.0(5) . 8 ?
O45 W4 K2 128.3(5) . 8 ?
O24 W4 K2 62.7(5) . 8 ?
O1A W4 K2 61.6(6) 5 8 ?
O3P1 W4 K2 133.0(4) . 8 ?
O4T W4 K2 80.5(6) . . ?
O4A W4 K2 138.7(5) . . ?
O45 W4 K2 46.1(5) . . ?
O24 W4 K2 46.7(5) . . ?
O1A W4 K2 129.1(6) 5 . ?
O3P1 W4 K2 95.9(4) . . ?
K2 W4 K2 83.36(18) 8 . ?
O4T W4 Rb2 91.1(6) . 8 ?
O4A W4 Rb2 42.9(5) . 8 ?
O45 W4 Rb2 136.4(5) . 8 ?
O24 W4 Rb2 136.3(5) . 8 ?
O1A W4 Rb2 52.9(5) 5 8 ?
O3P1 W4 Rb2 92.3(4) . 8 ?
K2 W4 Rb2 92.0(2) 8 8 ?
K2 W4 Rb2 171.61(17) . 8 ?
O4T W4 K1 80.6(6) . 3 ?
O4A W4 K1 38.9(5) . 3 ?
O45 W4 K1 66.7(5) . 3 ?
O24 W4 K1 149.4(5) . 3 ?
O1A W4 K1 126.9(6) 5 3 ?
O3P1 W4 K1 94.3(4) . 3 ?
K2 W4 K1 131.7(2) 8 3 ?
K2 W4 K1 103.9(2) . 3 ?
Rb2 W4 K1 74.11(18) 8 3 ?
O5T W5 O5B 103.4(8) . . ?
O5T W5 O5A 103.3(10) . . ?
O5B W5 O5A 92.0(10) . . ?
O5T W5 O45 102.7(8) . . ?
O5B W5 O45 89.3(7) . . ?
O5A W5 O45 152.9(10) . . ?
O5T W5 O35 100.9(8) . . ?
O5B W5 O35 155.7(7) . . ?
O5A W5 O35 84.6(9) . . ?
O45 W5 O35 83.1(7) . . ?
O5T W5 O3P1 173.9(8) . . ?
O5B W5 O3P1 74.8(7) . . ?
O5A W5 O3P1 82.6(9) . . ?
O45 W5 O3P1 71.6(6) . . ?
O35 W5 O3P1 80.9(6) . . ?
O5T W5 K2 84.5(6) . . ?
O5B W5 K2 131.7(6) . . ?
O5A W5 K2 133.1(8) . . ?
O45 W5 K2 43.1(5) . . ?
O35 W5 K2 48.7(5) . . ?
O3P1 W5 K2 92.5(4) . . ?
O12T Ti1 O12T 95.7(10) . 5 ?
O12T Ti1 O1TP 105.2(8) . . ?
O12T Ti1 O1TP 105.2(8) 5 . ?
O12T Ti1 O1T1 163.4(8) . 5 ?
O12T Ti1 O1T1 87.7(7) 5 5 ?
O1TP Ti1 O1T1 89.5(9) . 5 ?
O12T Ti1 O1T1 87.7(7) . . ?
O12T Ti1 O1T1 163.4(8) 5 . ?
O1TP Ti1 O1T1 89.5(9) . . ?
O1T1 Ti1 O1T1 84.7(10) 5 . ?
O12T Ti1 O1P1 90.0(6) . . ?
O12T Ti1 O1P1 90.0(6) 5 . ?
O1TP Ti1 O1P1 157.1(11) . . ?
O1T1 Ti1 O1P1 73.8(7) 5 . ?
O1T1 Ti1 O1P1 73.8(7) . . ?
O12T Ti1 Rb2 136.1(6) . 8 ?
O12T Ti1 Rb2 43.2(5) 5 8 ?
O1TP Ti1 Rb2 79.15(15) . 8 ?
O1T1 Ti1 Rb2 53.3(5) 5 8 ?
O1T1 Ti1 Rb2 136.2(6) . 8 ?
O1P1 Ti1 Rb2 101.95(11) . 8 ?
O12T Ti1 Rb2 43.2(5) . 9_455 ?
O12T Ti1 Rb2 136.1(6) 5 9_455 ?
O1TP Ti1 Rb2 79.15(15) . 9_455 ?
O1T1 Ti1 Rb2 136.2(6) 5 9_455 ?
O1T1 Ti1 Rb2 53.3(5) . 9_455 ?
O1P1 Ti1 Rb2 101.94(11) . 9_455 ?
Rb2 Ti1 Rb2 156.1(2) 8 9_455 ?
O1T2 Ti2 O2T2 99.8(10) . . ?
O1T2 Ti2 O12T 102.8(8) . . ?
O2T2 Ti2 O12T 93.2(9) . . ?
O1T2 Ti2 O5B 96.9(9) . 5 ?
O2T2 Ti2 O5B 92.5(9) . 5 ?
O12T Ti2 O5B 158.3(7) . 5 ?
O1T2 Ti2 O4A 95.9(9) . 5 ?
O2T2 Ti2 O4A 163.9(9) . 5 ?
O12T Ti2 O4A 86.4(7) . 5 ?
O5B Ti2 O4A 82.4(7) 5 5 ?
O1T2 Ti2 O3P1 166.1(8) . 5 ?
O2T2 Ti2 O3P1 91.2(9) . 5 ?
O12T Ti2 O3P1 84.9(6) . 5 ?
O5B Ti2 O3P1 74.0(6) 5 5 ?
O4A Ti2 O3P1 72.7(6) 5 5 ?
O1T2 Ti2 K1 59.5(7) . . ?
O2T2 Ti2 K1 135.7(8) . . ?
O12T Ti2 K1 127.8(5) . . ?
O5B Ti2 K1 56.3(6) 5 . ?
O4A Ti2 K1 52.1(5) 5 . ?
O3P1 Ti2 K1 106.6(4) 5 . ?
O1T2 Ti2 Rb2 78.0(7) . 9_455 ?
O2T2 Ti2 Rb2 135.3(8) . 9_455 ?
O12T Ti2 Rb2 45.9(5) . 9_455 ?
O5B Ti2 Rb2 132.2(6) 5 9_455 ?
O4A Ti2 Rb2 51.7(5) 5 9_455 ?
O3P1 Ti2 Rb2 100.2(4) 5 9_455 ?
K1 Ti2 Rb2 82.0(2) . 9_455 ?
O1T2 Ti2 Rb1 52.8(7) . . ?
O2T2 Ti2 Rb1 47.0(7) . . ?
O12T Ti2 Rb1 101.2(5) . . ?
O5B Ti2 Rb1 98.0(5) 5 . ?
O4A Ti2 Rb1 148.7(5) 5 . ?
O3P1 Ti2 Rb1 137.7(4) 5 . ?
K1 Ti2 Rb1 102.2(2) . . ?
Rb2 Ti2 Rb1 114.12(16) 9_455 . ?
O3P1 P1 O3P1 111.1(14) 5 . ?
O3P1 P1 O1P1 110.2(8) 5 . ?
O3P1 P1 O1P1 110.2(8) . . ?
O3P1 P1 O2P1 108.9(8) 5 . ?
O3P1 P1 O2P1 108.9(8) . . ?
O1P1 P1 O2P1 107.4(13) . . ?
O1P2 P2 O1TP 112.3(12) . 2 ?
O1P2 P2 O1TP 112.3(12) . . ?
O1TP P2 O1TP 106.5(14) 2 . ?
O1P2 P2 O1TP 112.3(12) . 3 ?
O1TP P2 O1TP 106.5(14) 2 3 ?
O1TP P2 O1TP 106.5(14) . 3 ?
P2 O1TP Ti1 170(2) . . ?
W1 O1B W1 126.1(15) . 5 ?
W1 O1A W4 153.0(10) . 5 ?
W1 O1A K2 98.7(7) . 12_455 ?
W4 O1A K2 85.4(6) 5 12_455 ?
W1 O1A Rb2 103.2(7) . 9_455 ?
W4 O1A Rb2 98.4(7) 5 9_455 ?
K2 O1A Rb2 117.6(6) 12_455 9_455 ?
W2 O2T K2 90.7(8) . 8 ?
W2 O2B W2 125.0(19) . 5 ?
W2 O2A W1 149.3(10) . 5 ?
W3 O3T Rb2 133.1(13) . . ?
W4 O4T K2 99.0(7) . 8 ?
W4 O4A Ti2 121.4(8) . 5 ?
W4 O4A K1 118.2(7) . 3 ?
Ti2 O4A K1 93.7(6) 5 3 ?
W4 O4A Rb2 112.7(7) . 8 ?
Ti2 O4A Rb2 95.1(6) 5 8 ?
K1 O4A Rb2 112.4(5) 3 8 ?
W5 O5B Ti2 121.4(10) . 5 ?
W5 O5B K1 121.1(8) . 3 ?
Ti2 O5B K1 90.6(7) 5 3 ?
W5 O5A W5 153.8(16) 5 . ?
P1 O1P1 Ti1 121.1(12) . . ?
P1 O1P1 W1 126.9(7) . 5 ?
Ti1 O1P1 W1 91.5(6) . 5 ?
P1 O1P1 W1 126.9(7) . . ?
Ti1 O1P1 W1 91.5(6) . . ?
W1 O1P1 W1 88.3(7) 5 . ?
W1 O1T1 Ti1 120.0(10) . . ?
W1 O1T1 Rb2 113.6(8) . 9_455 ?
Ti1 O1T1 Rb2 93.2(6) . 9_455 ?
Ti2 O1T2 Ti2 149.0(14) 4 . ?
Ti2 O1T2 Rb1 99.4(7) 4 . ?
Ti2 O1T2 Rb1 99.4(7) . . ?
Ti2 O1T2 K1 91.2(7) 4 . ?
Ti2 O1T2 K1 91.2(7) . . ?
Rb1 O1T2 K1 137.7(8) . . ?
Ti1 O12T Ti2 142.2(9) . . ?
Ti1 O12T Rb2 111.4(7) . 9_455 ?
Ti2 O12T Rb2 105.8(6) . 9_455 ?
P1 O2P1 W3 124.9(13) . . ?
P1 O2P1 W2 126.2(8) . . ?
W3 O2P1 W2 89.4(7) . . ?
P1 O2P1 W2 126.2(8) . 5 ?
W3 O2P1 W2 89.4(7) . 5 ?
W2 O2P1 W2 88.9(8) . 5 ?
Ti2 O2T2 Ti2 139.7(14) 5 . ?
Ti2 O2T2 Rb1 105.3(7) 5 . ?
Ti2 O2T2 Rb1 105.3(7) . . ?
W2 O23 W3 126.1(8) . . ?
W2 O23 K2 99.8(6) . . ?
W3 O23 K2 104.1(6) . . ?
W2 O24 W4 150.6(10) . . ?
W2 O24 K2 104.7(7) . . ?
W4 O24 K2 103.4(7) . . ?
W2 O24 K2 94.3(7) . 8 ?
W4 O24 K2 84.6(6) . 8 ?
K2 O24 K2 108.6(6) . 8 ?
P1 O3P1 Ti2 122.5(10) . 5 ?
P1 O3P1 W4 127.6(10) . . ?
Ti2 O3P1 W4 90.3(5) 5 . ?
P1 O3P1 W5 126.7(9) . . ?
Ti2 O3P1 W5 89.6(6) 5 . ?
W4 O3P1 W5 88.6(6) . . ?
W3 O35 W5 151.3(10) . . ?
W3 O35 K2 106.3(7) . . ?
W5 O35 K2 101.1(6) . . ?
W4 O45 W5 125.5(9) . . ?
W4 O45 K2 105.5(7) . . ?
W5 O45 K2 109.2(7) . . ?
O2T2 Rb1 O2T2 107.7(5) 2 3 ?
O2T2 Rb1 O2T2 107.7(5) 2 . ?
O2T2 Rb1 O2T2 107.7(5) 3 . ?
O2T2 Rb1 O1T2 55.46(15) 2 . ?
O2T2 Rb1 O1T2 137.1(7) 3 . ?
O2T2 Rb1 O1T2 55.46(15) . . ?
O2T2 Rb1 O1T2 55.46(15) 2 2 ?
O2T2 Rb1 O1T2 55.46(15) 3 2 ?
O2T2 Rb1 O1T2 137.1(7) . 2 ?
O1T2 Rb1 O1T2 107.1(5) . 2 ?
O2T2 Rb1 O1T2 137.1(7) 2 3 ?
O2T2 Rb1 O1T2 55.46(15) 3 3 ?
O2T2 Rb1 O1T2 55.46(15) . 3 ?
O1T2 Rb1 O1T2 107.1(5) . 3 ?
O1T2 Rb1 O1T2 107.1(5) 2 3 ?
O2T2 Rb1 Ti2 27.71(13) 2 4 ?
O2T2 Rb1 Ti2 125.4(5) 3 4 ?
O2T2 Rb1 Ti2 81.3(2) . 4 ?
O1T2 Rb1 Ti2 27.76(11) . 4 ?
O1T2 Rb1 Ti2 81.0(2) 2 4 ?
O1T2 Rb1 Ti2 125.1(4) 3 4 ?
O2T2 Rb1 Ti2 27.71(13) 2 2 ?
O2T2 Rb1 Ti2 81.3(2) 3 2 ?
O2T2 Rb1 Ti2 125.4(5) . 2 ?
O1T2 Rb1 Ti2 81.0(2) . 2 ?
O1T2 Rb1 Ti2 27.76(11) 2 2 ?
O1T2 Rb1 Ti2 125.1(4) 3 2 ?
Ti2 Rb1 Ti2 53.82(13) 4 2 ?
O2T2 Rb1 Ti2 125.4(5) 2 5 ?
O2T2 Rb1 Ti2 81.3(2) 3 5 ?
O2T2 Rb1 Ti2 27.71(13) . 5 ?
O1T2 Rb1 Ti2 81.0(2) . 5 ?
O1T2 Rb1 Ti2 125.1(4) 2 5 ?
O1T2 Rb1 Ti2 27.76(11) 3 5 ?
Ti2 Rb1 Ti2 103.61(16) 4 5 ?
Ti2 Rb1 Ti2 130.3(3) 2 5 ?
O2T2 Rb1 Ti2 81.3(2) 2 6 ?
O2T2 Rb1 Ti2 27.71(13) 3 6 ?
O2T2 Rb1 Ti2 125.4(5) . 6 ?
O1T2 Rb1 Ti2 125.1(4) . 6 ?
O1T2 Rb1 Ti2 27.76(11) 2 6 ?
O1T2 Rb1 Ti2 81.0(2) 3 6 ?
Ti2 Rb1 Ti2 103.61(16) 4 6 ?
Ti2 Rb1 Ti2 54.12(13) 2 6 ?
Ti2 Rb1 Ti2 103.61(16) 5 6 ?
O2T2 Rb1 Ti2 125.4(5) 2 3 ?
O2T2 Rb1 Ti2 27.71(13) 3 3 ?
O2T2 Rb1 Ti2 81.3(2) . 3 ?
O1T2 Rb1 Ti2 125.1(4) . 3 ?
O1T2 Rb1 Ti2 81.0(2) 2 3 ?
O1T2 Rb1 Ti2 27.76(11) 3 3 ?
Ti2 Rb1 Ti2 130.3(3) 4 3 ?
Ti2 Rb1 Ti2 103.61(16) 2 3 ?
Ti2 Rb1 Ti2 54.12(13) 5 3 ?
Ti2 Rb1 Ti2 53.82(13) 6 3 ?
O2T2 Rb1 Ti2 81.3(2) 2 . ?
O2T2 Rb1 Ti2 125.4(5) 3 . ?
O2T2 Rb1 Ti2 27.71(13) . . ?
O1T2 Rb1 Ti2 27.76(11) . . ?
O1T2 Rb1 Ti2 125.1(4) 2 . ?
O1T2 Rb1 Ti2 81.0(2) 3 . ?
Ti2 Rb1 Ti2 54.12(13) 4 . ?
Ti2 Rb1 Ti2 103.61(16) 2 . ?
Ti2 Rb1 Ti2 53.82(13) 5 . ?
Ti2 Rb1 Ti2 130.3(3) 6 . ?
Ti2 Rb1 Ti2 103.61(16) 3 . ?
O3T Rb2 O12T 126.5(5) . 14_554 ?
O3T Rb2 O12T 126.5(5) . 18_554 ?
O12T Rb2 O12T 75.6(6) 14_554 18_554 ?
O3T Rb2 O4A 72.7(6) . 16_554 ?
O12T Rb2 O4A 55.5(4) 14_554 16_554 ?
O12T Rb2 O4A 96.1(5) 18_554 16_554 ?
O3T Rb2 O4A 72.7(6) . 15_554 ?
O12T Rb2 O4A 96.1(5) 14_554 15_554 ?
O12T Rb2 O4A 55.5(4) 18_554 15_554 ?
O4A Rb2 O4A 66.5(6) 16_554 15_554 ?
O3T Rb2 O1T1 115.5(4) . 14_554 ?
O12T Rb2 O1T1 54.3(5) 14_554 14_554 ?
O12T Rb2 O1T1 115.9(5) 18_554 14_554 ?
O4A Rb2 O1T1 86.9(5) 16_554 14_554 ?
O4A Rb2 O1T1 149.1(5) 15_554 14_554 ?
O3T Rb2 O1T1 115.5(4) . 18_554 ?
O12T Rb2 O1T1 115.9(5) 14_554 18_554 ?
O12T Rb2 O1T1 54.3(5) 18_554 18_554 ?
O4A Rb2 O1T1 149.1(5) 16_554 18_554 ?
O4A Rb2 O1T1 86.9(5) 15_554 18_554 ?
O1T1 Rb2 O1T1 112.5(7) 14_554 18_554 ?
O3T Rb2 O1A 74.6(3) . 14_554 ?
O12T Rb2 O1A 63.4(4) 14_554 14_554 ?
O12T Rb2 O1A 137.1(5) 18_554 14_554 ?
O4A Rb2 O1A 50.8(5) 16_554 14_554 ?
O4A Rb2 O1A 115.2(5) 15_554 14_554 ?
O1T1 Rb2 O1A 47.5(5) 14_554 14_554 ?
O1T1 Rb2 O1A 157.9(5) 18_554 14_554 ?
O3T Rb2 O1A 74.6(3) . 18_554 ?
O12T Rb2 O1A 137.1(5) 14_554 18_554 ?
O12T Rb2 O1A 63.3(4) 18_554 18_554 ?
O4A Rb2 O1A 115.2(5) 16_554 18_554 ?
O4A Rb2 O1A 50.8(5) 15_554 18_554 ?
O1T1 Rb2 O1A 157.9(5) 14_554 18_554 ?
O1T1 Rb2 O1A 47.5(5) 18_554 18_554 ?
O1A Rb2 O1A 148.9(7) 14_554 18_554 ?
O3T Rb2 Ti2 105.2(5) . 14_554 ?
O12T Rb2 Ti2 28.4(3) 14_554 14_554 ?
O12T Rb2 Ti2 71.6(4) 18_554 14_554 ?
O4A Rb2 Ti2 33.2(3) 16_554 14_554 ?
O4A Rb2 Ti2 70.6(4) 15_554 14_554 ?
O1T1 Rb2 Ti2 78.6(4) 14_554 14_554 ?
O1T1 Rb2 Ti2 124.6(4) 18_554 14_554 ?
O1A Rb2 Ti2 66.4(3) 14_554 14_554 ?
O1A Rb2 Ti2 119.2(4) 18_554 14_554 ?
O3T Rb2 Ti2 105.2(5) . 18_554 ?
O12T Rb2 Ti2 71.6(4) 14_554 18_554 ?
O12T Rb2 Ti2 28.4(3) 18_554 18_554 ?
O4A Rb2 Ti2 70.6(4) 16_554 18_554 ?
O4A Rb2 Ti2 33.1(3) 15_554 18_554 ?
O1T1 Rb2 Ti2 124.6(4) 14_554 18_554 ?
O1T1 Rb2 Ti2 78.6(4) 18_554 18_554 ?
O1A Rb2 Ti2 119.2(4) 14_554 18_554 ?
O1A Rb2 Ti2 66.4(3) 18_554 18_554 ?
Ti2 Rb2 Ti2 54.85(17) 14_554 18_554 ?
O3T Rb2 Ti1 137.52(15) . 14_554 ?
O12T Rb2 Ti1 25.4(3) 14_554 14_554 ?
O12T Rb2 Ti1 85.1(4) 18_554 14_554 ?
O4A Rb2 Ti1 76.7(3) 16_554 14_554 ?
O4A Rb2 Ti1 120.0(4) 15_554 14_554 ?
O1T1 Rb2 Ti1 33.5(4) 14_554 14_554 ?
O1T1 Rb2 Ti1 105.9(4) 18_554 14_554 ?
O1A Rb2 Ti1 63.3(3) 14_554 14_554 ?
O1A Rb2 Ti1 146.6(4) 18_554 14_554 ?
Ti2 Rb2 Ti1 53.69(14) 14_554 14_554 ?
Ti2 Rb2 Ti1 91.3(2) 18_554 14_554 ?
O4A K1 O4A 68.1(7) 2 5 ?
O4A K1 O3W 80.6(8) 2 2 ?
O4A K1 O3W 80.6(8) 5 2 ?
O4A K1 O5B 53.3(5) 2 2 ?
O4A K1 O5B 105.5(6) 5 2 ?
O3W K1 O5B 123.5(5) 2 2 ?
O4A K1 O5B 105.5(6) 2 5 ?
O4A K1 O5B 53.3(5) 5 5 ?
O3W K1 O5B 123.5(5) 2 5 ?
O5B K1 O5B 101.1(7) 2 5 ?
O4A K1 O1T2 56.3(5) 2 . ?
O4A K1 O1T2 56.3(5) 5 . ?
O3W K1 O1T2 126.6(10) 2 . ?
O5B K1 O1T2 54.4(4) 2 . ?
O5B K1 O1T2 54.4(4) 5 . ?
O4A K1 Ti2 72.5(4) 2 . ?
O4A K1 Ti2 34.1(3) 5 . ?
O3W K1 Ti2 114.6(8) 2 . ?
O5B K1 Ti2 83.7(4) 2 . ?
O5B K1 Ti2 33.1(4) 5 . ?
O1T2 K1 Ti2 29.29(16) . . ?
O4A K1 Ti2 34.1(3) 2 4 ?
O4A K1 Ti2 72.5(4) 5 4 ?
O3W K1 Ti2 114.6(8) 2 4 ?
O5B K1 Ti2 33.1(4) 2 4 ?
O5B K1 Ti2 83.7(4) 5 4 ?
O1T2 K1 Ti2 29.29(16) . 4 ?
Ti2 K1 Ti2 56.3(2) . 4 ?
O4A K1 W4 22.9(3) 2 2 ?
O4A K1 W4 86.1(4) 5 2 ?
O3W K1 W4 68.8(5) 2 2 ?
O5B K1 W4 56.1(4) 2 2 ?
O5B K1 W4 128.4(5) 5 2 ?
O1T2 K1 W4 77.7(3) . 2 ?
Ti2 K1 W4 95.4(3) . 2 ?
Ti2 K1 W4 51.26(14) 4 2 ?
O4A K1 W4 86.1(4) 2 5 ?
O4A K1 W4 22.9(3) 5 5 ?
O3W K1 W4 68.8(5) 2 5 ?
O5B K1 W4 128.4(5) 2 5 ?
O5B K1 W4 56.1(4) 5 5 ?
O1T2 K1 W4 77.7(3) . 5 ?
Ti2 K1 W4 51.26(14) . 5 ?
Ti2 K1 W4 95.4(3) 4 5 ?
W4 K1 W4 99.4(3) 2 5 ?
O4A K1 Rb2 34.2(4) 2 9_455 ?
O4A K1 Rb2 34.2(4) 5 9_455 ?
O3W K1 Rb2 75.2(9) 2 9_455 ?
O5B K1 Rb2 80.6(4) 2 9_455 ?
O5B K1 Rb2 80.6(4) 5 9_455 ?
O1T2 K1 Rb2 51.4(5) . 9_455 ?
Ti2 K1 Rb2 49.8(2) . 9_455 ?
Ti2 K1 Rb2 49.8(2) 4 9_455 ?
W4 K1 Rb2 52.39(16) 2 9_455 ?
W4 K1 Rb2 52.39(16) 5 9_455 ?
O5W K2 O24 68.7(6) 5 . ?
O5W K2 O45 98.4(7) 5 . ?
O24 K2 O45 53.1(5) . . ?
O5W K2 O5W 113.9(4) 5 18_554 ?
O24 K2 O5W 120.4(7) . 18_554 ?
O45 K2 O5W 68.4(7) . 18_554 ?
O5W K2 O4T 162.8(7) 5 15_554 ?
O24 K2 O4T 126.7(6) . 15_554 ?
O45 K2 O4T 97.7(6) . 15_554 ?
O5W K2 O4T 67.0(7) 18_554 15_554 ?
O5W K2 O23 99.5(7) 5 . ?
O24 K2 O23 53.8(5) . . ?
O45 K2 O23 88.6(5) . . ?
O5W K2 O23 141.3(7) 18_554 . ?
O4T K2 O23 87.0(5) 15_554 . ?
O5W K2 O35 133.6(7) 5 . ?
O24 K2 O35 64.9(5) . . ?
O45 K2 O35 53.2(5) . . ?
O5W K2 O35 90.6(7) 18_554 . ?
O4T K2 O35 62.3(5) 15_554 . ?
O23 K2 O35 51.1(5) . . ?
O5W K2 O1A 109.7(7) 5 18_554 ?
O24 K2 O1A 128.6(6) . 18_554 ?
O45 K2 O1A 150.2(6) . 18_554 ?
O5W K2 O1A 107.3(7) 18_554 18_554 ?
O4T K2 O1A 55.9(5) 15_554 18_554 ?
O23 K2 O1A 77.4(5) . 18_554 ?
O35 K2 O1A 98.5(5) . 18_554 ?
O5W K2 O24 110.2(7) 5 15_554 ?
O24 K2 O24 176.4(6) . 15_554 ?
O45 K2 O24 130.3(6) . 15_554 ?
O5W K2 O24 63.2(6) 18_554 15_554 ?
O4T K2 O24 53.8(5) 15_554 15_554 ?
O23 K2 O24 123.7(5) . 15_554 ?
O35 K2 O24 116.0(5) . 15_554 ?
O1A K2 O24 48.2(5) 18_554 15_554 ?
O5W K2 O2T 64.2(7) 5 15_554 ?
O24 K2 O2T 128.2(6) . 15_554 ?
O45 K2 O2T 114.2(6) . 15_554 ?
O5W K2 O2T 64.7(7) 18_554 15_554 ?
O4T K2 O2T 103.5(6) 15_554 15_554 ?
O23 K2 O2T 152.9(6) . 15_554 ?
O35 K2 O2T 155.3(6) . 15_554 ?
O1A K2 O2T 87.8(6) 18_554 15_554 ?
O24 K2 O2T 52.5(5) 15_554 15_554 ?
O5W K2 W4 135.0(6) 5 15_554 ?
O24 K2 W4 146.1(5) . 15_554 ?
O45 K2 W4 124.8(5) . 15_554 ?
O5W K2 W4 76.4(5) 18_554 15_554 ?
O4T K2 W4 27.9(3) 15_554 15_554 ?
O23 K2 W4 94.0(4) . 15_554 ?
O35 K2 W4 87.3(4) . 15_554 ?
O1A K2 W4 33.0(3) 18_554 15_554 ?
O24 K2 W4 32.7(3) 15_554 15_554 ?
O2T K2 W4 85.1(4) 15_554 15_554 ?
O5W K2 W4 73.5(5) 5 . ?
O24 K2 W4 29.9(4) . . ?
O45 K2 W4 28.4(4) . . ?
O5W K2 W4 91.1(6) 18_554 . ?
O4T K2 W4 123.6(4) 15_554 . ?
O23 K2 W4 79.7(4) . . ?
O35 K2 W4 67.0(4) . . ?
O1A K2 W4 157.1(5) 18_554 . ?
O24 K2 W4 153.6(4) 15_554 . ?
O2T K2 W4 113.0(5) 15_554 . ?
W4 K2 W4 151.4(3) 15_554 . ?
K2 O5W K2 119.0(9) 5 12_455 ?

loop_
_geom_bond_atom_site_label_1
_geom_bond_atom_site_label_2
_geom_bond_distance
_geom_bond_site_symmetry_2
_geom_bond_publ_flag
W1 O1T 1.736(19) . ?
W1 O1T1 1.767(18) . ?
W1 O1A 1.889(19) . ?
W1 O1B 1.925(13) . ?
W1 O2A 1.975(18) 5 ?
W1 O1P1 2.463(15) . ?
W1 K2 3.932(8) 12_455 ?
W1 Rb2 4.132(3) 9_455 ?
W2 O2T 1.79(2) . ?
W2 O2A 1.869(18) . ?
W2 O24 1.913(18) . ?
W2 O23 1.917(16) . ?
W2 O2B 1.940(16) . ?
W2 O2P1 2.455(17) . ?
W2 K2 3.822(10) . ?
W2 K2 3.859(9) 8 ?
W3 O3T 1.71(3) . ?
W3 O35 1.816(17) 5 ?
W3 O35 1.816(17) . ?
W3 O23 1.931(16) . ?
W3 O23 1.931(16) 5 ?
W3 O2P1 2.42(2) . ?
W3 K2 3.940(10) . ?
W3 K2 3.940(10) 5 ?
W3 Rb2 4.094(7) . ?
W4 O4T 1.705(17) . ?
W4 O4A 1.816(16) . ?
W4 O45 1.882(17) . ?
W4 O24 1.953(17) . ?
W4 O1A 1.969(19) 5 ?
W4 O3P1 2.434(17) . ?
W4 K2 3.599(8) 8 ?
W4 K2 3.817(8) . ?
W4 Rb2 4.055(5) 8 ?
W4 K1 4.116(9) 3 ?
W5 O5T 1.771(19) . ?
W5 O5B 1.862(18) . ?
W5 O5A 1.915(6) . ?
W5 O45 1.950(17) . ?
W5 O35 2.027(17) . ?
W5 O3P1 2.445(17) . ?
W5 K2 3.952(9) . ?
Ti1 O12T 1.776(16) . ?
Ti1 O12T 1.776(16) 5 ?
Ti1 O1TP 1.80(3) . ?
Ti1 O1T1 2.128(19) 5 ?
Ti1 O1T1 2.128(19) . ?
Ti1 O1P1 2.25(2) . ?
Ti1 Rb2 3.851(5) 8 ?
Ti1 Rb2 3.851(5) 9_455 ?
Ti2 O1T2 1.814(7) . ?
Ti2 O2T2 1.853(9) . ?
Ti2 O12T 1.875(16) . ?
Ti2 O5B 2.023(19) 5 ?
Ti2 O4A 2.084(16) 5 ?
Ti2 O3P1 2.366(16) 5 ?
Ti2 K1 3.707(11) . ?
Ti2 Rb2 3.796(9) 9_455 ?
Ti2 Rb1 3.843(6) . ?
P1 O3P1 1.519(17) 5 ?
P1 O3P1 1.519(17) . ?
P1 O1P1 1.54(2) . ?
P1 O2P1 1.56(3) . ?
P2 O1P2 1.40(5) . ?
P2 O1TP 1.57(3) 2 ?
P2 O1TP 1.57(3) . ?
P2 O1TP 1.57(3) 3 ?
O1B W1 1.925(13) 5 ?
O1A W4 1.969(19) 5 ?
O1A K2 3.18(2) 12_455 ?
O1A Rb2 3.271(18) 9_455 ?
O2T K2 3.40(3) 8 ?
O2B W2 1.940(16) 5 ?
O2A W1 1.975(18) 5 ?
O3T Rb2 2.73(3) . ?
O4T K2 2.915(19) 8 ?
O4A Ti2 2.084(16) 5 ?
O4A K1 2.93(2) 3 ?
O4A Rb2 2.992(17) 8 ?
O5B Ti2 2.023(19) 5 ?
O5B K1 3.09(2) 3 ?
O5A W5 1.915(6) 5 ?
O1P1 W1 2.463(15) 5 ?
O1T1 Rb2 3.094(19) 9_455 ?
O1T2 Ti2 1.814(7) 4 ?
O1T2 Rb1 3.10(2) . ?
O1T2 K1 3.20(3) . ?
O12T Rb2 2.831(16) 9_455 ?
O2P1 W2 2.456(17) 5 ?
O2T2 Ti2 1.852(9) 5 ?
O2T2 Rb1 2.91(2) . ?
O23 K2 2.995(19) . ?
O24 K2 2.86(2) . ?
O24 K2 3.213(19) 8 ?
O3P1 Ti2 2.366(16) 5 ?
O35 K2 3.024(19) . ?
O45 K2 2.856(19) . ?
Rb1 O2T2 2.91(2) 2 ?
Rb1 O2T2 2.91(2) 3 ?
Rb1 O1T2 3.10(2) 2 ?
Rb1 O1T2 3.10(2) 3 ?
Rb1 Ti2 3.843(6) 4 ?
Rb1 Ti2 3.843(6) 2 ?
Rb1 Ti2 3.843(6) 5 ?
Rb1 Ti2 3.843(6) 6 ?
Rb1 Ti2 3.843(6) 3 ?
Rb2 O12T 2.830(16) 14_554 ?
Rb2 O12T 2.831(17) 18_554 ?
Rb2 O4A 2.992(17) 16_554 ?
Rb2 O4A 2.992(17) 15_554 ?
Rb2 O1T1 3.094(19) 14_554 ?
Rb2 O1T1 3.09(2) 18_554 ?
Rb2 O1A 3.271(18) 14_554 ?
Rb2 O1A 3.271(18) 18_554 ?
Rb2 Ti2 3.796(9) 14_554 ?
Rb2 Ti2 3.796(9) 18_554 ?
Rb2 Ti1 3.851(5) 14_554 ?
K1 O4A 2.93(2) 2 ?
K1 O4A 2.93(2) 5 ?
K1 O3W 2.99(5) 2 ?
K1 O5B 3.09(2) 2 ?
K1 O5B 3.09(2) 5 ?
K1 Ti2 3.707(11) 4 ?
K1 W4 4.116(9) 2 ?
K1 W4 4.116(9) 5 ?
K1 Rb2 4.924(16) 9_455 ?
K2 O5W 2.83(3) 5 ?
K2 O5W 2.90(3) 18_554 ?
K2 O4T 2.915(19) 15_554 ?
K2 O1A 3.18(2) 18_554 ?
K2 O24 3.213(19) 15_554 ?
K2 O2T 3.40(3) 15_554 ?
K2 W4 3.599(8) 15_554 ?
O3W K1 2.99(5) 3 ?
O5W K2 2.83(3) 5 ?
O5W K2 2.90(3) 12_455 ?
